data_4123618
loop_
_publ_author_name
'Tominaka, Satoshi'
'Coudert, Fran\,cois-Xavier'
'Dao, Thang D.'
'Nagao, Tadaaki'
'Cheetham, Anthony K.'

_publ_section_title
;
 Insulator-to-Proton-Conductor Transition in a Dense Metal-Organic
 Framework.
;
_journal_issue 20
_journal_name_full 'Journal of the American Chemical Society'
_journal_page_first 6428
_journal_page_last 6431
_journal_paper_doi 10.1021/jacs.5b02777
_journal_volume 137
_journal_year 2015
_chemical_absolute_configuration ad
_chemical_formula_moiety '0.5(C16 H2 Li4 O33 Zr2), 2(C2 H8 N)'
_chemical_formula_sum 'C12 H17 Li2 N2 O16.5 Zr'
_chemical_formula_weight 558.38
_chemical_name_systematic 'Lithium zirconium oxalate dimethylammonium'
_space_group_crystal_system triclinic
_space_group_IT_number 1
_space_group_name_Hall 'P 1'
_space_group_name_H-M_alt 'P 1'
_symmetry_space_group_name_Hall 'P 1'
_symmetry_space_group_name_H-M 'P 1'
_atom_sites_solution_hydrogens geom
_atom_sites_solution_primary direct
_atom_sites_solution_secondary difmap
_audit_creation_date 2014-02-08
_audit_creation_method
;
Olex2 1.2
(compiled 2013.12.10 svn.r2850 for OlexSys, GUI svn.r4736)
;
_cell_angle_alpha 78.177(3)
_cell_angle_beta 89.232(3)
_cell_angle_gamma 69.334(3)
_cell_formula_units_Z 2
_cell_length_a 8.4752(3)
_cell_length_b 8.4797(3)
_cell_length_c 16.1725(5)
_cell_measurement_reflns_used 7735
_cell_measurement_temperature 120.05(10)
_cell_measurement_theta_max 67.7610
_cell_measurement_theta_min 2.7870
_cell_volume 1062.21(7)
_computing_cell_refinement
;
CrysAlisPro, Agilent Technologies,
Version 1.171.36.28 (release 01-02-2013 CrysAlis171 .NET)
(compiled Feb  1 2013,16:14:44)
;
_computing_data_collection
;
CrysAlisPro, Agilent Technologies,
Version 1.171.36.28 (release 01-02-2013 CrysAlis171 .NET)
(compiled Feb  1 2013,16:14:44)
;
_computing_data_reduction
;
CrysAlisPro, Agilent Technologies,
Version 1.171.36.28 (release 01-02-2013 CrysAlis171 .NET)
(compiled Feb  1 2013,16:14:44)
;
_computing_molecular_graphics 'Olex2 (Dolomanov et al., 2009)'
_computing_publication_material 'Olex2 (Dolomanov et al., 2009)'
_computing_structure_refinement 'ShelXL (Sheldrick, 2008)'
_computing_structure_solution 'ShelXS (Sheldrick, 2008)'
_diffrn_ambient_temperature 120.05(10)
_diffrn_detector_area_resol_mean 16.1183
_diffrn_measured_fraction_theta_full 0.989
_diffrn_measured_fraction_theta_max 0.989
_diffrn_measurement_device_type 'Xcalibur, Eos, Gemini ultra'
_diffrn_measurement_method '\w scans'
_diffrn_orient_matrix_UB_11 -0.0036516000
_diffrn_orient_matrix_UB_12 0.1163649000
_diffrn_orient_matrix_UB_13 -0.0872141000
_diffrn_orient_matrix_UB_21 -0.1837865000
_diffrn_orient_matrix_UB_22 0.0171376000
_diffrn_orient_matrix_UB_23 -0.0186708000
_diffrn_orient_matrix_UB_31 -0.0640993000
_diffrn_orient_matrix_UB_32 0.1602387000
_diffrn_orient_matrix_UB_33 0.0394491000
_diffrn_radiation_monochromator mirror
_diffrn_radiation_type CuK\a
_diffrn_radiation_wavelength 1.54184
_diffrn_reflns_av_R_equivalents 0.0382
_diffrn_reflns_av_unetI/netI 0.0485
_diffrn_reflns_limit_h_max 10
_diffrn_reflns_limit_h_min -10
_diffrn_reflns_limit_k_max 10
_diffrn_reflns_limit_k_min -10
_diffrn_reflns_limit_l_max 19
_diffrn_reflns_limit_l_min -19
_diffrn_reflns_number 14809
_diffrn_reflns_theta_full 67.66
_diffrn_reflns_theta_max 67.66
_diffrn_reflns_theta_min 2.80
_diffrn_source 'Enhance Ultra (Cu) X-ray Source'
_exptl_absorpt_coefficient_mu 5.039
_exptl_absorpt_correction_T_max 0.793
_exptl_absorpt_correction_T_min 0.491
_exptl_absorpt_correction_type analytical
_exptl_absorpt_process_details
;
CrysAlisPro, Agilent Technologies,
Version 1.171.36.28 (release 01-02-2013 CrysAlis171 .NET)
(compiled Feb  1 2013,16:14:44)
Analytical numeric absorption correction using a multifaceted crystal
            model based on expressions derived by R.C. Clark & J.S. Reid.
(Clark, R. C. & Reid, J. S. (1995). Acta Cryst. A51, 887-897)
;
_exptl_crystal_colour colourless
_exptl_crystal_colour_primary colourless
_exptl_crystal_density_diffrn 1.746
_exptl_crystal_density_method 'not measured'
_exptl_crystal_description prism
_exptl_crystal_F_000 562
_exptl_crystal_size_max 0.1921
_exptl_crystal_size_mid 0.0687
_exptl_crystal_size_min 0.0558
_refine_diff_density_max 1.728
_refine_diff_density_min -0.547
_refine_diff_density_rms 0.114
_refine_ls_abs_structure_details 'Flack H D (1983), Acta Cryst. A39, 876-881'
_refine_ls_abs_structure_Flack 0.35(3)
_refine_ls_extinction_method none
_refine_ls_goodness_of_fit_ref 1.085
_refine_ls_hydrogen_treatment mixed
_refine_ls_matrix_type full
_refine_ls_number_parameters 613
_refine_ls_number_reflns 6913
_refine_ls_number_restraints 399
_refine_ls_restrained_S_all 1.087
_refine_ls_R_factor_all 0.0532
_refine_ls_R_factor_gt 0.0459
_refine_ls_shift/su_max 0.001
_refine_ls_shift/su_mean 0.000
_refine_ls_structure_factor_coef Fsqd
_refine_ls_weighting_details 'calc w=1/[\s^2^(Fo^2^)+(0.1038P)^2^+1.7169P] where P=(Fo^2^+2Fc^2^)/3'
_refine_ls_weighting_scheme calc
_refine_ls_wR_factor_gt 0.1350
_refine_ls_wR_factor_ref 0.1517
_reflns_number_gt 6204
_reflns_number_total 6913
_reflns_threshold_expression >2sigma(I)
_cod_data_source_file ja5b02777_si_004.cif
_cod_data_source_block PhaseII_120K
_cod_depositor_comments 'Adding full bibliography for 4123615--4123618.cif.'
_cod_original_cell_volume 1062.20(6)
_cod_original_formula_sum 'C12 H17 Li2 N2 O16.50 Zr'
_cod_database_code 4123618
_chemical_oxdiff_formula 'Zr Li2 N2 C12 O16.5 H17'
_reflns_odcompleteness_completeness 97.71
_reflns_odcompleteness_iscentric 1
_reflns_odcompleteness_theta 68.13
_olex2_refinement_description
;
1. Fixed Uiso
 At 1.2 times of:
  All N(H,H) groups
 At 1.5 times of:
  All C(H,H,H) groups, All O(H,H) groups
2. Uiso/Uaniso restraints and constraints
Uanis(C46) \\sim Ueq, Uanis(C36) \\sim Ueq, Uanis(C54) \\sim Ueq, Uanis(C49)
\\sim Ueq, Uanis(C50) \\sim Ueq, Uanis(C40) \\sim Ueq, Uanis(C44) \\sim Ueq,
Uanis(C34) \\sim Ueq, Uanis(C62) \\sim Ueq, Uanis(C61) \\sim Ueq, Uanis(C57)
\\sim Ueq, Uanis(C58) \\sim Ueq, Uanis(C55) \\sim Ueq, Uanis(C56) \\sim Ueq,
Uanis(C60) \\sim Ueq, Uanis(C59) \\sim Ueq: with sigma of 0.005 and sigma for
terminal atoms of 0.01
Uanis(O5) \\sim Ueq, Uanis(O14) \\sim Ueq, Uanis(O20) \\sim Ueq, Uanis(O21)
\\sim Ueq, Uanis(O72) \\sim Ueq, Uanis(O35) \\sim Ueq, Uanis(O28) \\sim Ueq,
Uanis(O8) \\sim Ueq, Uanis(O11) \\sim Ueq, Uanis(O25) \\sim Ueq, Uanis(O26)
\\sim Ueq, Uanis(O4) \\sim Ueq, Uanis(O24) \\sim Ueq, Uanis(O15) \\sim Ueq,
Uanis(O1) \\sim Ueq, Uanis(O9) \\sim Ueq, Uanis(O73) \\sim Ueq, Uanis(O74)
\\sim Ueq, Uanis(O75) \\sim Ueq, Uanis(O76) \\sim Ueq, Uanis(O77) \\sim Ueq,
Uanis(O79) \\sim Ueq, Uanis(O80) \\sim Ueq, Uanis(O78) \\sim Ueq, Uanis(O7)
\\sim Ueq, Uanis(O17) \\sim Ueq, Uanis(O23) \\sim Ueq, Uanis(O3) \\sim Ueq,
Uanis(O12) \\sim Ueq, Uanis(O10) \\sim Ueq, Uanis(O2) \\sim Ueq, Uanis(O16)
\\sim Ueq: with sigma of 0.005 and sigma for terminal atoms of 0.01
Uanis(O6) \\sim Ueq: with sigma of 0.001 and sigma for terminal atoms of 0.002
Uanis(Li9) \\sim Ueq, Uanis(Li7) \\sim Ueq, Uanis(Li10) \\sim Ueq, Uanis(Li1)
\\sim Ueq: with sigma of 0.005 and sigma for terminal atoms of 0.01
Uanis(N10) \\sim Ueq, Uanis(N1) \\sim Ueq, Uanis(N2) \\sim Ueq, Uanis(N9) \\sim
Ueq: with sigma of 0.005 and sigma for terminal atoms of 0.01
Uanis(C8) \\sim Ueq, Uanis(C9) \\sim Ueq, Uanis(C7) \\sim Ueq, Uanis(C2) \\sim
Ueq, Uanis(C14) \\sim Ueq, Uanis(C4) \\sim Ueq, Uanis(C13) \\sim Ueq,
Uanis(C10) \\sim Ueq: with sigma of 0.005 and sigma for terminal atoms of 0.01
Uanis(O14) \\sim Ueq: with sigma of 0.002 and sigma for terminal atoms of 0.004
3.a Rotating group:
 O6(H6A,H6B)
3.b Secondary CH2 refined with riding coordinates:
 N1(H1A,H1B), N2(H2D,H2E), N10(H10D,H10E), N9(H9D,H9E)
3.c Idealised Me refined as rotating group:
 C2(H2A,H2B,H2C), C7(H7A,H7B,H7C), C4(H4A,H4B,H4C), C14(H14A,H14B,H14C),
 C10(H10A,H10B,H10C), C13(H13A,H13B,H13C), C8(H8A,H8B,H8C), C9(H9A,H9B,H9C)
;

loop_
_space_group_symop_id
_space_group_symop_operation_xyz
1 'x, y, z'

loop_
_atom_site_label
_atom_site_type_symbol
_atom_site_fract_x
_atom_site_fract_y
_atom_site_fract_z
_atom_site_U_iso_or_equiv
_atom_site_adp_type
_atom_site_occupancy
_atom_site_symmetry_multiplicity
_atom_site_calc_flag
_atom_site_refinement_flags_posn
_atom_site_refinement_flags_adp
Li1 Li 0.242(3) 0.757(3) 0.0912(14) 0.030(3) Uani 1 1 d . U
Li7 Li 0.204(3) 1.099(3) 0.5653(15) 0.024(5) Uani 1 1 d . U
Li9 Li 1.187(2) 0.774(2) 0.5723(10) 0.042(4) Uani 1 1 d . U
Li10 Li 0.240(3) 0.420(3) 0.6260(14) 0.018(5) Uani 1 1 d . U
C34 C 0.9903(15) 0.7339(17) 0.6988(8) 0.014(3) Uani 1 1 d . U
C36 C 0.9994(17) 0.9168(18) 0.9624(8) 0.017(3) Uani 1 1 d . U
C40 C 0.4585(16) 1.0897(17) 0.7091(8) 0.016(3) Uani 1 1 d . U
C44 C 0.9776(18) 0.9301(19) 0.6885(9) 0.022(3) Uani 1 1 d . U
C46 C 1.0498(17) 0.7230(18) 0.9682(9) 0.019(3) Uani 1 1 d . U
C49 C 0.6088(18) 0.611(2) 0.9250(9) 0.022(3) Uani 1 1 d . U
C50 C 0.4804(16) 1.2154(17) 0.7592(9) 0.018(3) Uani 1 1 d . U
C54 C 0.5527(19) 0.756(2) 0.9747(10) 0.027(3) Uani 1 1 d . U
C55 C 0.3939(18) 0.8085(19) 0.2246(9) 0.020(3) Uani 1 1 d . U
C56 C 0.452(2) 0.607(2) 0.2350(10) 0.026(3) Uani 1 1 d . U
C57 C 0.9897(17) 0.4416(19) 0.4849(9) 0.021(3) Uani 1 1 d . U
C58 C 0.9684(17) 0.3085(19) 0.4355(9) 0.021(3) Uani 1 1 d . U
C59 C 0.8430(19) 0.916(2) 0.2697(10) 0.025(3) Uani 1 1 d . U
C60 C 0.886(2) 0.770(2) 0.2188(11) 0.033(4) Uani 1 1 d . U
C61 C 0.4649(16) 0.6051(18) 0.5079(8) 0.018(3) Uani 1 1 d . U
C62 C 0.4613(16) 0.7872(18) 0.4989(8) 0.017(3) Uani 1 1 d . U
O1 O 0.3487(13) 1.1442(13) 0.6528(7) 0.022(2) Uani 1 1 d . U
O2 O 1.1053(13) 0.3803(14) 0.5432(7) 0.024(2) Uani 1 1 d . U
O3 O 0.2855(13) 0.9019(14) 0.1731(7) 0.022(2) Uani 1 1 d . U
O4 O 1.1624(14) 0.6209(15) 1.0244(7) 0.028(3) Uani 1 1 d . U
O5 O 1.0644(12) 0.9803(11) 0.6344(6) 0.019(2) Uani 1 1 d . U
O6 O 1.0862(6) 0.8204(6) 0.4599(3) 0.0231(10) Uani 1 1 d . U
H6A H 1.0049 0.7642 0.4515 0.035 Uiso 1 1 d GR .
H6B H 1.1637 0.7877 0.4146 0.035 Uiso 1 1 d GR .
O7 O 0.4800(12) 0.8486(13) 0.2795(6) 0.022(2) Uani 1 1 d . U
O8 O 0.6024(13) 0.8854(13) 0.9401(7) 0.026(2) Uani 1 1 d . U
O9 O 0.5585(12) 0.9338(13) 0.7341(7) 0.023(2) Uani 1 1 d . U
O10 O 0.8874(12) 0.5926(13) 0.4601(6) 0.022(2) Uani 1 1 d . U
O11 O 0.9665(13) 0.6792(13) 0.9192(7) 0.025(2) Uani 1 1 d . U
O12 O 0.8488(12) 0.3759(13) 0.3778(6) 0.019(2) Uani 1 1 d . U
O14 O 0.8896(11) 1.0049(13) 0.7388(6) 0.017(2) Uani 1 1 d . U
O15 O 0.3889(12) 1.3689(13) 0.7408(6) 0.020(2) Uani 1 1 d . U
O16 O 1.0689(13) 0.1596(14) 0.4532(7) 0.024(2) Uani 1 1 d . U
O17 O 0.5758(13) 0.5222(13) 0.2882(7) 0.023(2) Uani 1 1 d . U
O20 O 0.8959(13) 0.6975(14) 0.7518(7) 0.027(2) Uani 1 1 d . U
O21 O 1.0764(11) 0.6468(12) 0.6536(6) 0.020(2) Uani 1 1 d . U
O23 O 0.3695(13) 0.5490(14) 0.1926(6) 0.027(2) Uani 1 1 d . U
O24 O 0.6002(12) 1.1499(13) 0.8170(6) 0.020(2) Uani 1 1 d . U
O25 O 0.8723(12) 1.0058(12) 0.9057(6) 0.020(2) Uani 1 1 d . U
O26 O 1.0706(13) 0.9723(13) 1.0033(6) 0.025(2) Uani 1 1 d . U
O28 O 0.4958(15) 0.7385(15) 1.0435(8) 0.054(3) Uani 1 1 d . U
O35 O 0.5795(15) 0.4770(13) 0.9501(7) 0.035(3) Uani 1 1 d . U
O72 O 0.6855(14) 0.6463(15) 0.8555(7) 0.0195(19) Uani 1 1 d . U
O73 O 0.3664(12) 0.8832(13) 0.5428(6) 0.023(2) Uani 1 1 d . U
O74 O 0.3889(14) 0.5438(15) 0.5622(8) 0.034(3) Uani 1 1 d . U
O75 O 0.5664(12) 0.5216(13) 0.4561(6) 0.022(2) Uani 1 1 d . U
O76 O 0.5528(11) 0.8349(12) 0.4417(6) 0.016(2) Uani 1 1 d . U
O77 O 0.7711(13) 0.8784(14) 0.3344(7) 0.0168(18) Uani 1 1 d . U
O78 O 0.8379(12) 0.6475(12) 0.2522(6) 0.021(2) Uani 1 1 d . U
O79 O 0.8730(16) 1.0448(15) 0.2467(8) 0.041(3) Uani 1 1 d . U
O80 O 0.9848(12) 0.7651(13) 0.1632(6) 0.036(2) Uani 1 1 d . U
Zr1 Zr 0.68592(5) 0.65558(5) 0.35981(3) 0.0157(2) Uani 1 1 d . .
Zr2 Zr 0.76287(5) 0.87021(5) 0.83557(3) 0.0159(3) Uani 1 1 d . .
C2 C 0.7843(19) 0.411(2) 0.6933(9) 0.030(4) Uani 1 1 d . U
H2A H 0.8238 0.5025 0.6696 0.046 Uiso 1 1 calc GR .
H2B H 0.6637 0.4506 0.6838 0.046 Uiso 1 1 calc GR .
H2C H 0.8356 0.3150 0.6668 0.046 Uiso 1 1 calc GR .
C7 C 1.0177(19) 0.283(2) 0.8054(11) 0.034(4) Uani 1 1 d . U
H7A H 1.0666 0.1906 0.7764 0.051 Uiso 1 1 calc GR .
H7B H 1.0440 0.2399 0.8652 0.051 Uiso 1 1 calc GR .
H7C H 1.0628 0.3722 0.7860 0.051 Uiso 1 1 calc GR .
N1 N 0.8318(15) 0.3540(16) 0.7880(8) 0.025(3) Uani 1 1 d . U
H1A H 0.7867 0.4448 0.8126 0.031 Uiso 1 1 calc R .
H1B H 0.7885 0.2732 0.8108 0.031 Uiso 1 1 calc R .
C4 C 0.3242(19) 0.227(2) 0.9836(11) 0.033(4) Uani 1 1 d . U
H4A H 0.3016 0.2609 0.9233 0.050 Uiso 1 1 calc GR .
H4B H 0.2610 0.3205 1.0092 0.050 Uiso 1 1 calc GR .
H4C H 0.2915 0.1290 1.0049 0.050 Uiso 1 1 calc GR .
C14 C 0.545(2) 0.162(2) 1.0958(10) 0.040(4) Uani 1 1 d . U
H14A H 0.6650 0.1120 1.1087 0.060 Uiso 1 1 calc GR .
H14B H 0.4918 0.0893 1.1286 0.060 Uiso 1 1 calc GR .
H14C H 0.5024 0.2741 1.1094 0.060 Uiso 1 1 calc GR .
N2 N 0.5081(15) 0.1788(16) 1.0044(8) 0.026(3) Uani 1 1 d . U
H2D H 0.5655 0.0781 0.9897 0.032 Uiso 1 1 calc R .
H2E H 0.5438 0.2600 0.9741 0.032 Uiso 1 1 calc R .
C10 C 1.1247(19) 1.291(2) 0.2129(12) 0.038(4) Uani 1 1 d . U
H10A H 1.1659 1.3712 0.1772 0.057 Uiso 1 1 calc GR .
H10B H 1.1848 1.1767 0.2043 0.057 Uiso 1 1 calc GR .
H10C H 1.1417 1.2938 0.2711 0.057 Uiso 1 1 calc GR .
C13 C 0.896(2) 1.359(3) 0.1017(12) 0.051(5) Uani 1 1 d . U
H13A H 0.9145 1.4585 0.0691 0.076 Uiso 1 1 calc GR .
H13B H 0.7786 1.3744 0.0952 0.076 Uiso 1 1 calc GR .
H13C H 0.9634 1.2583 0.0820 0.076 Uiso 1 1 calc GR .
N10 N 0.9433(14) 1.3383(16) 0.1918(7) 0.021(3) Uani 1 1 d . U
H10D H 0.8870 1.4379 0.2078 0.025 Uiso 1 1 calc R .
H10E H 0.9087 1.2566 0.2225 0.025 Uiso 1 1 calc R .
C8 C 0.667(2) 0.1150(19) 0.5007(9) 0.029(4) Uani 1 1 d . U
H8A H 0.7869 0.0573 0.5090 0.043 Uiso 1 1 calc GR .
H8B H 0.6118 0.0369 0.5259 0.043 Uiso 1 1 calc GR .
H8C H 0.6327 0.2131 0.5266 0.043 Uiso 1 1 calc GR .
C9 C 0.4316(18) 0.2491(19) 0.3885(11) 0.029(3) Uani 1 1 d . U
H9A H 0.4115 0.2845 0.3281 0.043 Uiso 1 1 calc GR .
H9B H 0.3827 0.3473 0.4137 0.043 Uiso 1 1 calc GR .
H9C H 0.3811 0.1648 0.4096 0.043 Uiso 1 1 calc GR .
N9 N 0.6189(14) 0.1716(14) 0.4109(7) 0.018(2) Uani 1 1 d . U
H9D H 0.6633 0.0808 0.3863 0.021 Uiso 1 1 calc R .
H9E H 0.6652 0.2503 0.3888 0.021 Uiso 1 1 calc R .

loop_
_atom_site_aniso_label
_atom_site_aniso_U_11
_atom_site_aniso_U_22
_atom_site_aniso_U_33
_atom_site_aniso_U_23
_atom_site_aniso_U_13
_atom_site_aniso_U_12
Li1 0.034(6) 0.028(5) 0.027(5) -0.004(4) -0.005(4) -0.011(4)
Li7 0.024(6) 0.023(6) 0.026(7) -0.006(4) 0.000(4) -0.010(4)
Li9 0.046(5) 0.038(5) 0.043(5) -0.007(4) 0.014(4) -0.018(4)
Li10 0.022(6) 0.015(6) 0.017(6) -0.005(4) 0.004(4) -0.006(4)
C34 0.017(4) 0.010(4) 0.014(4) -0.003(3) 0.001(3) -0.002(3)
C36 0.022(4) 0.015(4) 0.015(4) 0.003(3) 0.003(3) -0.011(3)
C40 0.021(4) 0.015(4) 0.014(4) -0.001(3) 0.008(3) -0.011(3)
C44 0.026(4) 0.016(4) 0.027(5) -0.004(3) -0.005(3) -0.009(3)
C46 0.021(4) 0.015(4) 0.019(4) -0.004(3) 0.001(3) -0.005(3)
C49 0.025(4) 0.020(4) 0.022(4) -0.005(3) 0.008(3) -0.009(3)
C50 0.018(4) 0.013(4) 0.021(4) 0.000(3) 0.001(3) -0.006(3)
C54 0.033(5) 0.024(5) 0.027(5) -0.005(3) 0.015(3) -0.014(3)
C55 0.025(4) 0.019(4) 0.020(4) -0.008(3) 0.008(3) -0.010(3)
C56 0.033(5) 0.021(5) 0.026(5) -0.005(4) -0.002(4) -0.012(4)
C57 0.024(4) 0.021(5) 0.020(4) -0.003(3) 0.003(3) -0.008(3)
C58 0.026(4) 0.021(5) 0.019(4) -0.003(3) 0.008(3) -0.011(3)
C59 0.030(5) 0.020(5) 0.025(5) -0.003(3) 0.009(3) -0.010(4)
C60 0.040(5) 0.031(5) 0.032(5) -0.011(4) 0.021(4) -0.015(4)
C61 0.019(4) 0.014(4) 0.018(4) 0.004(3) -0.001(3) -0.006(3)
C62 0.016(4) 0.018(4) 0.016(4) -0.006(3) 0.002(3) -0.005(3)
O1 0.028(4) 0.017(4) 0.020(4) -0.004(3) -0.003(3) -0.008(3)
O2 0.027(4) 0.020(4) 0.023(4) -0.007(3) -0.001(3) -0.006(3)
O3 0.026(4) 0.015(4) 0.023(4) -0.006(3) -0.005(3) -0.005(3)
O4 0.033(4) 0.021(4) 0.028(4) -0.005(3) -0.002(3) -0.008(3)
O5 0.025(3) 0.007(3) 0.025(3) -0.001(3) 0.007(3) -0.007(3)
O6 0.0278(17) 0.0163(17) 0.0302(18) -0.0056(14) -0.0006(14) -0.0133(14)
O7 0.026(3) 0.015(4) 0.026(4) -0.006(3) -0.002(3) -0.008(3)
O8 0.034(4) 0.023(4) 0.023(4) -0.011(3) 0.017(3) -0.010(3)
O9 0.027(4) 0.015(4) 0.028(4) -0.009(3) 0.000(3) -0.008(3)
O10 0.029(4) 0.015(4) 0.020(3) -0.001(3) -0.003(3) -0.007(3)
O11 0.027(4) 0.017(4) 0.027(4) -0.006(3) -0.002(3) -0.003(3)
O12 0.025(3) 0.015(3) 0.019(3) -0.004(3) 0.001(3) -0.007(3)
O14 0.019(2) 0.016(3) 0.017(2) -0.0055(16) 0.0050(16) -0.0057(17)
O15 0.023(3) 0.011(3) 0.025(3) -0.005(3) 0.001(3) -0.003(3)
O16 0.028(4) 0.018(4) 0.027(4) -0.005(3) 0.001(3) -0.008(3)
O17 0.032(4) 0.018(4) 0.023(4) -0.006(3) -0.002(3) -0.010(3)
O20 0.035(4) 0.019(4) 0.030(4) -0.004(3) 0.003(3) -0.015(3)
O21 0.025(3) 0.014(4) 0.021(4) -0.005(3) 0.006(3) -0.004(3)
O23 0.039(4) 0.022(4) 0.022(4) -0.004(3) -0.005(3) -0.015(3)
O24 0.023(3) 0.016(4) 0.022(4) -0.006(3) 0.003(3) -0.006(3)
O25 0.029(4) 0.012(3) 0.018(3) -0.002(3) -0.001(3) -0.008(3)
O26 0.037(4) 0.019(3) 0.022(4) -0.001(3) -0.001(3) -0.014(3)
O28 0.080(5) 0.043(4) 0.049(4) -0.014(3) 0.034(4) -0.033(4)
O35 0.060(6) 0.018(5) 0.032(5) -0.004(4) 0.016(4) -0.022(4)
O72 0.027(3) 0.017(3) 0.019(3) -0.006(3) 0.011(3) -0.012(3)
O73 0.028(4) 0.018(4) 0.024(4) -0.002(3) 0.006(3) -0.010(3)
O74 0.039(4) 0.026(4) 0.036(4) -0.003(3) 0.013(3) -0.013(3)
O75 0.034(3) 0.013(3) 0.021(3) -0.007(2) 0.021(2) -0.009(2)
O76 0.023(3) 0.010(3) 0.017(3) -0.006(3) 0.009(3) -0.007(3)
O77 0.020(3) 0.014(3) 0.017(3) -0.004(3) 0.005(2) -0.007(2)
O78 0.034(4) 0.013(3) 0.018(3) -0.001(3) 0.004(3) -0.013(3)
O79 0.060(6) 0.031(6) 0.044(6) -0.012(5) 0.024(5) -0.030(5)
O80 0.041(3) 0.032(4) 0.037(4) -0.012(3) 0.008(3) -0.013(3)
Zr1 0.0216(5) 0.0110(5) 0.0152(5) -0.0027(4) 0.0033(4) -0.0068(4)
Zr2 0.0222(6) 0.0105(5) 0.0159(6) -0.0037(4) 0.0032(4) -0.0064(4)
C2 0.038(6) 0.031(7) 0.024(6) -0.003(5) -0.001(5) -0.014(5)
C7 0.030(6) 0.029(7) 0.041(7) 0.004(5) -0.003(5) -0.015(5)
N1 0.030(4) 0.022(4) 0.026(4) -0.008(3) 0.007(3) -0.009(3)
C4 0.038(6) 0.023(6) 0.035(6) -0.012(5) 0.008(5) -0.003(5)
C14 0.064(7) 0.043(7) 0.021(6) -0.008(5) 0.003(5) -0.028(6)
N2 0.034(4) 0.019(4) 0.030(4) -0.004(3) 0.002(3) -0.013(3)
C10 0.031(6) 0.040(7) 0.045(7) -0.012(6) 0.009(5) -0.015(5)
C13 0.067(8) 0.054(8) 0.042(8) 0.004(6) 0.002(6) -0.044(6)
N10 0.031(4) 0.016(4) 0.019(4) -0.010(3) 0.007(3) -0.008(3)
C8 0.049(7) 0.020(6) 0.028(6) -0.008(5) 0.004(5) -0.024(5)
C9 0.030(6) 0.014(5) 0.039(7) -0.002(5) 0.000(5) -0.008(5)
N9 0.025(4) 0.013(4) 0.020(4) -0.007(3) 0.005(3) -0.010(3)

loop_
_atom_type_symbol
_atom_type_description
_atom_type_scat_dispersion_real
_atom_type_scat_dispersion_imag
_atom_type_scat_source
C C 0.0181 0.0091 'International Tables Vol C Tables 4.2.6.8 and 6.1.1.4'
H H 0.0000 0.0000 'International Tables Vol C Tables 4.2.6.8 and 6.1.1.4'
Li Li 0.0008 0.0003 'International Tables Vol C Tables 4.2.6.8 and 6.1.1.4'
N N 0.0311 0.0180 'International Tables Vol C Tables 4.2.6.8 and 6.1.1.4'
O O 0.0492 0.0322 'International Tables Vol C Tables 4.2.6.8 and 6.1.1.4'
Zr Zr -0.1862 2.2449 'International Tables Vol C Tables 4.2.6.8 and 6.1.1.4'

loop_
_exptl_crystal_face_index_h
_exptl_crystal_face_index_k
_exptl_crystal_face_index_l
_exptl_crystal_face_perp_dist
_exptl_oxdiff_crystal_face_indexfrac_h
_exptl_oxdiff_crystal_face_indexfrac_k
_exptl_oxdiff_crystal_face_indexfrac_l
_exptl_oxdiff_crystal_face_x
_exptl_oxdiff_crystal_face_y
_exptl_oxdiff_crystal_face_z
3 -1 7 0.0344 3.0032 -0.9972 6.9916 -0.7368 -0.6996 -0.0765
-3 1 -7 0.0214 -3.0032 0.9972 -6.9916 0.7368 0.6996 0.0765
1 5 5 0.0308 1.0022 5.0014 4.9936 0.1428 -0.1917 0.9342
-1 -5 -5 0.0378 -1.0022 -5.0014 -4.9936 -0.1428 0.1917 -0.9342
5 2 -4 0.0903 5.0022 2.0051 -4.0036 0.5642 -0.8102 -0.1573
-5 -2 4 0.0823 -5.0022 -2.0051 4.0036 -0.5642 0.8102 0.1573
-2 4 -3 0.0231 -2.0015 3.9984 -2.9967 0.7339 0.4923 0.6508
2 -4 3 0.0341 2.0015 -3.9984 2.9967 -0.7339 -0.4923 -0.6508

loop_
_geom_angle_atom_site_label_1
_geom_angle_atom_site_label_2
_geom_angle_atom_site_label_3
_geom_angle
_geom_angle_site_symmetry_1
_geom_angle_site_symmetry_3
C36 Li1 C56 172.3(11) 1_454 .
C46 Li1 C36 32.7(5) 1_454 1_454
C46 Li1 C56 148.4(11) 1_454 .
C55 Li1 C36 143.6(11) . 1_454
C55 Li1 C46 172.0(11) . 1_454
C55 Li1 C56 33.6(5) . .
O3 Li1 C36 119.1(11) . 1_454
O3 Li1 C46 150.5(11) . 1_454
O3 Li1 C55 24.5(5) . .
O3 Li1 C56 57.8(7) . .
O3 Li1 O23 82.2(9) . .
O3 Li1 O26 96.0(11) . 1_454
O3 Li1 O28 86.6(10) . 1_554
O3 Li1 O80 88.1(9) . 1_455
O4 Li1 C36 58.8(7) 1_454 1_454
O4 Li1 C46 26.1(5) 1_454 1_454
O4 Li1 C55 155.9(12) 1_454 .
O4 Li1 C56 122.8(12) 1_454 .
O4 Li1 O3 169.4(13) 1_454 .
O4 Li1 O23 96.8(12) 1_454 .
O4 Li1 O26 82.8(9) 1_454 1_454
O4 Li1 O28 103.9(11) 1_454 1_554
O4 Li1 O80 81.2(9) 1_454 1_455
O23 Li1 C36 152.1(13) . 1_454
O23 Li1 C46 122.0(12) . 1_454
O23 Li1 C55 59.1(7) . .
O23 Li1 C56 26.4(5) . .
O23 Li1 O26 168.5(12) . 1_454
O23 Li1 O28 87.7(9) . 1_554
O23 Li1 O80 85.6(9) . 1_455
O26 Li1 C36 24.2(5) 1_454 1_454
O26 Li1 C46 56.8(7) 1_454 1_454
O26 Li1 C55 120.3(12) 1_454 .
O26 Li1 C56 153.8(13) 1_454 .
O26 Li1 O28 103.6(10) 1_454 1_554
O26 Li1 O80 83.0(8) 1_454 1_455
O28 Li1 C36 110.0(9) 1_554 1_454
O28 Li1 C46 109.1(10) 1_554 1_454
O28 Li1 C55 78.7(8) 1_554 .
O28 Li1 C56 77.4(8) 1_554 .
O28 Li1 O80 172.0(12) 1_554 1_455
O80 Li1 C36 77.9(7) 1_455 1_454
O80 Li1 C46 78.3(8) 1_455 1_454
O80 Li1 C55 94.1(8) 1_455 .
O80 Li1 C56 94.7(8) 1_455 .
Li9 Li7 Li10 160.2(7) 1_455 1_565
C58 Li7 Li9 103.3(9) 1_465 1_455
C58 Li7 Li10 92.6(7) 1_465 1_565
O1 Li7 Li9 122.4(11) . 1_455
O1 Li7 Li10 41.6(7) . 1_565
O1 Li7 C58 133.9(12) . 1_465
O1 Li7 O2 77.8(10) . 1_465
O2 Li7 Li9 155.5(11) 1_465 1_455
O2 Li7 Li10 36.2(6) 1_465 1_565
O2 Li7 C58 56.5(7) 1_465 1_465
O5 Li7 Li9 49.7(7) 1_455 1_455
O5 Li7 Li10 116.3(9) 1_455 1_565
O5 Li7 C58 100.0(9) 1_455 1_465
O5 Li7 O1 104.9(12) 1_455 .
O5 Li7 O2 115.6(12) 1_455 1_465
O5 Li7 O16 97.0(11) 1_455 1_465
O16 Li7 Li9 83.3(9) 1_465 1_455
O16 Li7 Li10 114.6(8) 1_465 1_565
O16 Li7 C58 23.9(5) 1_465 1_465
O16 Li7 O1 153.5(14) 1_465 .
O16 Li7 O2 79.3(9) 1_465 1_465
O73 Li7 Li9 47.3(7) . 1_455
O73 Li7 Li10 134.0(8) . 1_565
O73 Li7 C58 117.0(12) . 1_465
O73 Li7 O1 99.6(11) . .
O73 Li7 O2 150.5(14) . 1_465
O73 Li7 O5 93.6(11) . 1_455
O73 Li7 O16 93.8(12) . 1_465
Li7 Li9 Li10 161.5(11) 1_655 1_655
C34 Li9 Li7 104.8(9) . 1_655
C34 Li9 Li10 71.0(7) . 1_655
C34 Li9 C44 34.2(5) . .
C44 Li9 Li7 70.8(7) . 1_655
C44 Li9 Li10 104.6(7) . 1_655
C61 Li9 Li7 104.6(8) 1_655 1_655
C61 Li9 Li10 73.1(7) 1_655 1_655
C61 Li9 C34 141.3(8) 1_655 .
C61 Li9 C44 159.1(9) 1_655 .
C61 Li9 C62 33.5(5) 1_655 1_655
C62 Li9 Li7 71.2(7) 1_655 1_655
C62 Li9 Li10 105.6(8) 1_655 1_655
C62 Li9 C34 157.7(9) 1_655 .
C62 Li9 C44 137.8(8) 1_655 .
O5 Li9 Li7 45.7(7) . 1_655
O5 Li9 Li10 128.8(8) . 1_655
O5 Li9 C34 59.4(6) . .
O5 Li9 C44 25.2(4) . .
O5 Li9 C61 146.3(9) . 1_655
O5 Li9 C62 115.2(8) . 1_655
O6 Li9 Li7 97.4(8) . 1_655
O6 Li9 Li10 100.6(8) . 1_655
O6 Li9 C34 116.0(8) . .
O6 Li9 C44 116.1(8) . .
O6 Li9 C61 84.5(7) . 1_655
O6 Li9 C62 86.3(7) . 1_655
O6 Li9 O5 111.2(8) . .
O6 Li9 O21 110.0(9) . .
O6 Li9 O73 98.1(7) . 1_655
O6 Li9 O74 95.9(9) . 1_655
O21 Li9 Li7 129.1(10) . 1_655
O21 Li9 Li10 47.0(6) . 1_655
O21 Li9 C34 24.6(5) . .
O21 Li9 C44 58.8(6) . .
O21 Li9 C61 119.6(9) . 1_655
O21 Li9 C62 149.1(9) . 1_655
O21 Li9 O5 84.0(7) . .
O21 Li9 O73 151.9(11) . 1_655
O21 Li9 O74 92.3(8) . 1_655
O73 Li9 Li7 44.8(7) 1_655 1_655
O73 Li9 Li10 127.3(9) 1_655 1_655
O73 Li9 C34 138.5(9) 1_655 .
O73 Li9 C44 110.3(9) 1_655 .
O73 Li9 C61 60.2(6) 1_655 1_655
O73 Li9 C62 27.8(5) 1_655 1_655
O73 Li9 O5 87.4(8) 1_655 .
O73 Li9 O74 83.0(8) 1_655 1_655
O74 Li9 Li7 127.3(9) 1_655 1_655
O74 Li9 Li10 46.4(7) 1_655 1_655
O74 Li9 C34 114.2(8) 1_655 .
O74 Li9 C44 141.9(8) 1_655 .
O74 Li9 C61 27.4(5) 1_655 1_655
O74 Li9 C62 59.2(6) 1_655 1_655
O74 Li9 O5 152.3(10) 1_655 .
Li9 Li10 Li7 143.1(6) 1_455 1_545
O1 Li10 Li7 39.8(6) 1_545 1_545
O1 Li10 Li9 163.6(11) 1_545 1_455
O2 Li10 Li7 42.2(8) 1_455 1_545
O2 Li10 Li9 103.2(9) 1_455 1_455
O2 Li10 O1 82.0(10) 1_455 1_545
O2 Li10 O15 157.9(13) 1_455 1_545
O2 Li10 O21 101.9(10) 1_455 1_455
O2 Li10 O74 107.8(11) 1_455 .
O15 Li10 Li7 117.6(7) 1_545 1_545
O15 Li10 Li9 98.3(9) 1_545 1_455
O15 Li10 O1 78.6(8) 1_545 1_545
O21 Li10 Li7 136.2(7) 1_455 1_545
O21 Li10 Li9 44.2(6) 1_455 1_455
O21 Li10 O1 150.8(12) 1_455 1_545
O21 Li10 O15 90.3(10) 1_455 1_545
O74 Li10 Li7 119.3(8) . 1_545
O74 Li10 Li9 48.7(7) . 1_455
O74 Li10 O1 114.9(11) . 1_545
O74 Li10 O15 89.9(10) . 1_545
O74 Li10 O21 91.8(10) . 1_455
C44 C34 Li9 76.6(9) . .
O20 C34 Li9 170.7(12) . .
O20 C34 C44 111.5(13) . .
O21 C34 Li9 43.1(7) . .
O21 C34 C44 119.7(12) . .
O21 C34 O20 128.6(14) . .
C46 C36 Li1 73.4(9) . 1_656
O25 C36 Li1 173.4(12) . 1_656
O25 C36 C46 111.3(12) . .
O26 C36 Li1 48.8(9) . 1_656
O26 C36 C46 121.9(12) . .
O26 C36 O25 126.8(14) . .
O1 C40 C50 118.4(12) . .
O1 C40 O9 126.9(15) . .
O9 C40 C50 114.7(12) . .
C34 C44 Li9 69.2(8) . .
O5 C44 Li9 47.1(8) . .
O5 C44 C34 116.2(13) . .
O14 C44 Li9 176.6(11) . .
O14 C44 C34 114.0(12) . .
O14 C44 O5 129.7(15) . .
C36 C46 Li1 74.0(9) . 1_656
O4 C46 Li1 44.3(9) . 1_656
O4 C46 C36 118.3(13) . .
O11 C46 Li1 169.4(12) . 1_656
O11 C46 C36 115.9(11) . .
O11 C46 O4 125.6(15) . .
O35 C49 C54 120.3(13) . .
O35 C49 O72 125.5(15) . .
O72 C49 C54 114.1(13) . .
O15 C50 C40 119.9(12) . .
O15 C50 O24 125.0(15) . .
O24 C50 C40 115.1(12) . .
O8 C54 C49 111.4(12) . .
O28 C54 C49 122.6(14) . .
O28 C54 O8 124.9(16) . .
C56 C55 Li1 74.1(9) . .
O3 C55 Li1 47.2(10) . .
O3 C55 C56 120.4(14) . .
O3 C55 O7 128.7(15) . .
O7 C55 Li1 169.9(11) . .
O7 C55 C56 110.9(12) . .
C55 C56 Li1 72.3(9) . .
O17 C56 Li1 165.4(14) . .
O17 C56 C55 114.1(13) . .
O23 C56 Li1 48.3(9) . .
O23 C56 C55 118.0(13) . .
O23 C56 O17 127.9(15) . .
O2 C57 C58 115.4(13) . .
O10 C57 C58 114.4(13) . .
O10 C57 O2 130.2(16) . .
C57 C58 Li7 77.6(9) . 1_645
O12 C58 Li7 166.9(12) . 1_645
O12 C58 C57 113.1(13) . .
O16 C58 Li7 42.2(9) . 1_645
O16 C58 C57 118.4(13) . .
O16 C58 O12 128.4(15) . .
O77 C59 C60 110.3(14) . .
O79 C59 C60 123.2(15) . .
O79 C59 O77 126.5(17) . .
O78 C60 C59 113.2(13) . .
O80 C60 C59 120.2(15) . .
O80 C60 O78 125.1(17) . .
C62 C61 Li9 73.4(9) . 1_455
O74 C61 Li9 53.5(9) . 1_455
O74 C61 C62 121.5(14) . .
O74 C61 O75 125.7(14) . .
O75 C61 Li9 160.3(11) . 1_455
O75 C61 C62 112.7(11) . .
C61 C62 Li9 73.1(8) . 1_455
O73 C62 Li9 49.5(7) . 1_455
O73 C62 C61 119.5(12) . .
O73 C62 O76 124.6(13) . .
O76 C62 Li9 158.2(10) . 1_455
O76 C62 C61 115.7(13) . .
Li7 O1 Li10 98.7(10) . 1_565
C40 O1 Li7 149.7(13) . .
C40 O1 Li10 111.7(12) . 1_565
Li10 O2 Li7 101.6(10) 1_655 1_645
C57 O2 Li7 109.8(12) . 1_645
C57 O2 Li10 148.6(13) . 1_655
C55 O3 Li1 108.3(12) . .
C46 O4 Li1 109.6(12) . 1_656
Li7 O5 Li9 84.6(9) 1_655 .
C44 O5 Li7 166.4(13) . 1_655
C44 O5 Li9 107.7(10) . .
C55 O7 Zr1 121.6(9) . .
C54 O8 Zr2 121.6(10) . .
C40 O9 Zr2 119.5(9) . .
C57 O10 Zr1 121.2(10) . .
C46 O11 Zr2 120.7(9) . .
C58 O12 Zr1 120.1(10) . .
C44 O14 Zr2 120.9(10) . .
C50 O15 Li10 110.0(12) . 1_565
C58 O16 Li7 113.9(13) . 1_645
C56 O17 Zr1 120.4(10) . .
C34 O20 Zr2 122.6(10) . .
Li9 O21 Li10 88.8(9) . 1_655
C34 O21 Li9 112.3(10) . .
C34 O21 Li10 154.5(11) . 1_655
C56 O23 Li1 105.3(12) . .
C50 O24 Zr2 119.5(10) . .
C36 O25 Zr2 119.7(9) . .
C36 O26 Li1 106.9(12) . 1_656
C54 O28 Li1 135.6(13) . 1_556
C49 O72 Zr2 118.8(10) . .
Li7 O73 Li9 88.0(9) . 1_455
C62 O73 Li7 156.1(12) . .
C62 O73 Li9 102.6(10) . 1_455
Li10 O74 Li9 84.8(9) . 1_455
C61 O74 Li9 99.1(11) . 1_455
C61 O74 Li10 164.2(14) . .
C61 O75 Zr1 120.5(9) . .
C62 O76 Zr1 118.8(9) . .
C59 O77 Zr1 123.2(11) . .
C60 O78 Zr1 122.9(10) . .
C60 O80 Li1 160.5(13) . 1_655
O7 Zr1 O10 148.1(4) . .
O7 Zr1 O12 140.6(4) . .
O7 Zr1 O17 72.7(4) . .
O7 Zr1 O75 104.8(4) . .
O7 Zr1 O76 75.6(4) . .
O7 Zr1 O77 78.1(4) . .
O7 Zr1 O78 88.3(4) . .
O10 Zr1 O12 70.9(4) . .
O10 Zr1 O76 79.4(4) . .
O17 Zr1 O10 139.1(4) . .
O17 Zr1 O12 69.1(4) . .
O17 Zr1 O76 126.9(4) . .
O17 Zr1 O77 138.0(4) . .
O75 Zr1 O10 85.6(4) . .
O75 Zr1 O12 75.3(4) . .
O75 Zr1 O17 76.6(4) . .
O75 Zr1 O76 71.7(4) . .
O75 Zr1 O77 141.0(4) . .
O76 Zr1 O12 136.8(3) . .
O77 Zr1 O10 75.4(4) . .
O77 Zr1 O12 126.9(4) . .
O77 Zr1 O76 71.5(4) . .
O78 Zr1 O10 98.6(4) . .
O78 Zr1 O12 76.4(4) . .
O78 Zr1 O17 80.0(4) . .
O78 Zr1 O75 148.2(4) . .
O78 Zr1 O76 140.1(3) . .
O78 Zr1 O77 69.5(4) . .
O8 Zr2 O9 96.6(4) . .
O8 Zr2 O14 147.4(4) . .
O8 Zr2 O20 142.3(4) . .
O8 Zr2 O24 74.9(4) . .
O8 Zr2 O25 81.1(4) . .
O8 Zr2 O72 72.6(4) . .
O11 Zr2 O8 89.1(4) . .
O11 Zr2 O9 149.1(4) . .
O11 Zr2 O14 104.6(4) . .
O11 Zr2 O20 78.0(4) . .
O11 Zr2 O24 139.6(4) . .
O11 Zr2 O25 72.3(4) . .
O11 Zr2 O72 78.2(4) . .
O14 Zr2 O9 86.7(3) . .
O14 Zr2 O24 75.7(4) . .
O20 Zr2 O9 79.0(4) . .
O20 Zr2 O14 70.2(4) . .
O20 Zr2 O24 135.3(4) . .
O24 Zr2 O9 70.8(4) . .
O25 Zr2 O9 138.6(3) . .
O25 Zr2 O14 75.3(4) . .
O25 Zr2 O20 126.3(4) . .
O25 Zr2 O24 68.7(4) . .
O72 Zr2 O9 74.6(4) . .
O72 Zr2 O14 138.6(4) . .
O72 Zr2 O20 70.1(4) . .
O72 Zr2 O24 128.6(4) . .
O72 Zr2 O25 140.5(4) . .
C7 N1 C2 111.3(12) . .
C14 N2 C4 111.8(13) . .
C10 N10 C13 115.5(13) . .
C8 N9 C9 115.0(12) . .

loop_
_geom_bond_atom_site_label_1
_geom_bond_atom_site_label_2
_geom_bond_distance
_geom_bond_site_symmetry_2
Li1 C36 2.72(3) 1_454
Li1 C46 2.71(3) 1_454
Li1 C55 2.71(3) .
Li1 C56 2.74(3) .
Li1 O3 2.10(3) .
Li1 O4 2.01(3) 1_454
Li1 O23 2.12(2) .
Li1 O26 2.14(2) 1_454
Li1 O28 2.24(2) 1_554
Li1 O80 2.45(2) 1_455
Li7 Li9 2.78(3) 1_455
Li7 Li10 3.189(17) 1_565
Li7 C58 2.76(3) 1_465
Li7 O1 2.06(3) .
Li7 O2 2.19(3) 1_465
Li7 O5 2.00(3) 1_455
Li7 O16 2.03(3) 1_465
Li7 O73 1.96(3) .
Li9 Li7 2.78(3) 1_655
Li9 Li10 2.82(3) 1_655
Li9 C34 2.67(2) .
Li9 C44 2.77(2) .
Li9 C61 2.62(2) 1_655
Li9 C62 2.62(2) 1_655
Li9 O5 2.13(2) .
Li9 O6 1.925(17) .
Li9 O21 1.969(18) .
Li9 O73 2.045(19) 1_655
Li9 O74 2.13(2) 1_655
Li10 Li7 3.189(17) 1_545
Li10 Li9 2.82(3) 1_455
Li10 O1 2.14(3) 1_545
Li10 O2 1.92(2) 1_455
Li10 O15 2.14(2) 1_545
Li10 O21 2.07(3) 1_455
Li10 O74 2.06(2) .
C34 C44 1.603(19) .
C34 O20 1.233(16) .
C34 O21 1.200(16) .
C36 Li1 2.72(3) 1_656
C36 C46 1.527(19) .
C36 O25 1.319(16) .
C36 O26 1.167(17) .
C40 C50 1.52(2) .
C40 O1 1.207(17) .
C40 O9 1.277(16) .
C44 O5 1.240(18) .
C44 O14 1.218(18) .
C46 Li1 2.71(3) 1_656
C46 O4 1.266(17) .
C46 O11 1.259(18) .
C49 C54 1.54(2) .
C49 O35 1.235(18) .
C49 O72 1.325(18) .
C50 O15 1.233(16) .
C50 O24 1.275(16) .
C54 O8 1.329(17) .
C54 O28 1.208(18) .
C55 C56 1.58(2) .
C55 O3 1.184(17) .
C55 O7 1.324(18) .
C56 O17 1.263(18) .
C56 O23 1.263(19) .
C57 C58 1.57(2) .
C57 O2 1.259(18) .
C57 O10 1.252(17) .
C58 Li7 2.76(3) 1_645
C58 O12 1.273(17) .
C58 O16 1.225(17) .
C59 C60 1.56(3) .
C59 O77 1.245(18) .
C59 O79 1.196(19) .
C60 O78 1.267(18) .
C60 O80 1.216(18) .
C61 Li9 2.62(2) 1_455
C61 C62 1.51(2) .
C61 O74 1.220(17) .
C61 O75 1.319(18) .
C62 Li9 2.62(2) 1_455
C62 O73 1.254(17) .
C62 O76 1.293(15) .
O1 Li10 2.14(3) 1_565
O2 Li7 2.19(3) 1_645
O2 Li10 1.92(2) 1_655
O4 Li1 2.01(3) 1_656
O5 Li7 2.00(3) 1_655
O7 Zr1 2.141(10) .
O8 Zr2 2.152(10) .
O9 Zr2 2.245(10) .
O10 Zr1 2.215(10) .
O11 Zr2 2.150(10) .
O12 Zr1 2.243(10) .
O14 Zr2 2.235(9) .
O15 Li10 2.14(2) 1_565
O16 Li7 2.03(3) 1_645
O17 Zr1 2.192(10) .
O20 Zr2 2.204(12) .
O21 Li10 2.07(3) 1_655
O24 Zr2 2.242(10) .
O25 Zr2 2.187(10) .
O26 Li1 2.14(2) 1_656
O28 Li1 2.24(2) 1_556
O72 Zr2 2.182(11) .
O73 Li9 2.045(19) 1_455
O74 Li9 2.13(2) 1_455
O75 Zr1 2.188(9) .
O76 Zr1 2.216(10) .
O77 Zr1 2.213(11) .
O78 Zr1 2.149(10) .
O80 Li1 2.45(2) 1_655
C2 N1 1.522(18) .
C7 N1 1.482(18) .
C4 N2 1.490(19) .
C14 N2 1.48(2) .
C10 N10 1.470(18) .
C13 N10 1.48(2) .
C8 N9 1.447(18) .
C9 N9 1.505(17) .
